data_7028334
loop_
_publ_author_name
'Gan, C. R. Raymond'
'Liu, Zhaolin'
'Bai, Shi-Qiang'
'Ong, Kian Soo'
'Hor, T. S. Andy'

_publ_section_title
;
 Carboxylate-rich hybrid ligands in Mn(II) complexes as precursors for
 water oxidation reactions.
;
_journal_issue 4
_journal_name_full 'Dalton transactions (Cambridge, England : 2003)'
_journal_page_first 1821
_journal_page_last 1828
_journal_paper_doi 10.1039/c3dt51666k
_journal_volume 43
_journal_year 2014
_chemical_formula_sum 'C11 H11 Mn N2 Na O8'
_chemical_formula_weight 377.15
_chemical_name_systematic
;
?
;
_space_group_IT_number 14
_symmetry_cell_setting monoclinic
_symmetry_space_group_name_Hall '-P 2ybc'
_symmetry_space_group_name_H-M 'P 1 21/c 1'
_atom_sites_solution_hydrogens geom
_atom_sites_solution_primary direct
_atom_sites_solution_secondary difmap
_audit_creation_method SHELXL-97
_cell_angle_alpha 90.00
_cell_angle_beta 101.347(4)
_cell_angle_gamma 90.00
_cell_formula_units_Z 4
_cell_length_a 13.1405(17)
_cell_length_b 9.3253(13)
_cell_length_c 11.0933(15)
_cell_measurement_reflns_used 535
_cell_measurement_temperature 223(2)
_cell_measurement_theta_max 23.49
_cell_measurement_theta_min 2.88
_cell_volume 1332.8(3)
_computing_cell_refinement 'Bruker SMART'
_computing_data_collection 'Bruker SMART'
_computing_data_reduction 'Bruker SAINT'
_computing_molecular_graphics 'Bruker SHELXTL'
_computing_publication_material 'Bruker SHELXTL'
_computing_structure_refinement 'SHELXL-97 (Sheldrick, 1997)'
_computing_structure_solution 'SHELXS-97 (Sheldrick, 1990)'
_diffrn_ambient_temperature 223(2)
_diffrn_measured_fraction_theta_full 0.999
_diffrn_measured_fraction_theta_max 0.999
_diffrn_measurement_device_type 'CCD area detector'
_diffrn_measurement_method 'phi and omega scans'
_diffrn_radiation_monochromator graphite
_diffrn_radiation_source 'fine-focus sealed tube'
_diffrn_radiation_type MoK\a
_diffrn_radiation_wavelength 0.71073
_diffrn_reflns_av_R_equivalents 0.0647
_diffrn_reflns_av_sigmaI/netI 0.0752
_diffrn_reflns_limit_h_max 9
_diffrn_reflns_limit_h_min -17
_diffrn_reflns_limit_k_max 11
_diffrn_reflns_limit_k_min -12
_diffrn_reflns_limit_l_max 14
_diffrn_reflns_limit_l_min -14
_diffrn_reflns_number 9301
_diffrn_reflns_theta_full 27.50
_diffrn_reflns_theta_max 27.50
_diffrn_reflns_theta_min 2.70
_exptl_absorpt_coefficient_mu 1.071
_exptl_absorpt_correction_T_max 0.9459
_exptl_absorpt_correction_T_min 0.7197
_exptl_absorpt_correction_type multi-scan
_exptl_absorpt_process_details 'Sadabs, (Sheldrick 2001)'
_exptl_crystal_colour Red
_exptl_crystal_density_diffrn 1.880
_exptl_crystal_density_meas ?
_exptl_crystal_density_method 'not measured'
_exptl_crystal_description Needle
_exptl_crystal_F_000 764
_exptl_crystal_size_max 0.60
_exptl_crystal_size_mid 0.08
_exptl_crystal_size_min 0.06
_refine_diff_density_max 0.581
_refine_diff_density_min -0.633
_refine_diff_density_rms 0.114
_refine_ls_extinction_method none
_refine_ls_goodness_of_fit_ref 1.122
_refine_ls_hydrogen_treatment mixed
_refine_ls_matrix_type full
_refine_ls_number_parameters 214
_refine_ls_number_reflns 3056
_refine_ls_number_restraints 2
_refine_ls_restrained_S_all 1.122
_refine_ls_R_factor_all 0.0831
_refine_ls_R_factor_gt 0.0621
_refine_ls_shift/su_max 0.001
_refine_ls_shift/su_mean 0.000
_refine_ls_structure_factor_coef Fsqd
_refine_ls_weighting_details 'calc w=1/[\s^2^(Fo^2^)+(0.0526P)^2^+0.6963P] where P=(Fo^2^+2Fc^2^)/3'
_refine_ls_weighting_scheme calc
_refine_ls_wR_factor_gt 0.1246
_refine_ls_wR_factor_ref 0.1321
_reflns_number_gt 2415
_reflns_number_total 3056
_reflns_threshold_expression >2sigma(I)
_cod_data_source_file c3dt51666k.txt
_cod_data_source_block b382a
_cod_depositor_comments
;
The following automatic conversions were performed:

'_symmetry_cell_setting' value 'Monoclinic' changed to 'monoclinic'
according to
/usr/data/users/saulius/automatic-downloads/current/RSC/lib/dictionaries/cif_core.dic
dictionary named 'cif_core.dic' version 2.4.2 from
2011-04-26.

'_exptl_absorpt_correction_type' value 'Multi-scan'
changed to 'multi-scan' according to
/usr/data/users/saulius/automatic-downloads/current/RSC/lib/dictionaries/cif_core.dic
dictionary named 'cif_core.dic' version 2.4.2 from 2011-04-26.

Automatic conversion script
Id: cif_fix_values 2281 2013-09-26 08:29:07Z andrius 

The following automatic conversions were performed:

'_exptl_crystal_density_meas' value 'Not measured' was changed to '?'
- the value is perceived as not measured.

Automatic conversion script
Id: cif_fix_values 3008 2015-01-20 13:52:24Z robertas 
;
_cod_original_sg_symbol_H-M P2(1)/c
_cod_database_code 7028334

loop_
_symmetry_equiv_pos_as_xyz
'x, y, z'
'-x, y+1/2, -z+1/2'
'-x, -y, -z'
'x, -y-1/2, z-1/2'

loop_
_atom_site_label
_atom_site_type_symbol
_atom_site_fract_x
_atom_site_fract_y
_atom_site_fract_z
_atom_site_U_iso_or_equiv
_atom_site_adp_type
_atom_site_occupancy
_atom_site_symmetry_multiplicity
_atom_site_calc_flag
_atom_site_refinement_flags
Mn1 Mn 0.89842(4) 0.16586(6) 0.16988(5) 0.00972(17) Uani 1 1 d .
Na1 Na 0.84740(12) 0.83212(18) 0.29625(15) 0.0212(4) Uani 1 1 d .
O1 O 0.3653(3) 0.0666(4) -0.3020(3) 0.0385(9) Uani 1 1 d .
O2 O 0.3449(2) 0.2409(3) -0.1814(3) 0.0255(7) Uani 1 1 d .
O3 O 0.7804(2) 0.0173(3) 0.0835(2) 0.0166(6) Uani 1 1 d .
O4 O 0.9125(2) 0.2442(3) -0.0137(2) 0.0144(6) Uani 1 1 d .
O5 O 0.8619(2) 0.4109(3) -0.1573(2) 0.0154(6) Uani 1 1 d .
O6 O 0.98104(19) 0.3750(3) 0.2402(2) 0.0133(6) Uani 1 1 d .
O7 O 0.9480(2) 0.5948(3) 0.3045(2) 0.0177(6) Uani 1 1 d .
N1 N 0.3981(3) 0.1427(4) -0.2121(3) 0.0217(8) Uani 1 1 d .
N2 N 0.7775(2) 0.3404(3) 0.1331(3) 0.0110(6) Uani 1 1 d .
C1 C 0.4994(3) 0.1131(5) -0.1389(3) 0.0176(9) Uani 1 1 d .
C2 C 0.5514(3) -0.0126(5) -0.1585(3) 0.0187(9) Uani 1 1 d .
H2 H 0.5226 -0.0755 -0.2224 0.022 Uiso 1 1 calc R
C3 C 0.6452(3) -0.0435(4) -0.0836(3) 0.0162(8) Uani 1 1 d .
H3 H 0.6797 -0.1287 -0.0966 0.019 Uiso 1 1 calc R
C4 C 0.6912(3) 0.0501(4) 0.0132(3) 0.0130(8) Uani 1 1 d .
C5 C 0.6355(3) 0.1781(4) 0.0301(3) 0.0140(8) Uani 1 1 d .
C6 C 0.5413(3) 0.2068(4) -0.0461(3) 0.0144(8) Uani 1 1 d .
H6 H 0.5053 0.2913 -0.0346 0.017 Uiso 1 1 calc R
C7 C 0.6738(3) 0.2779(4) 0.1361(3) 0.0122(8) Uani 1 1 d .
H7A H 0.6236 0.3559 0.1346 0.015 Uiso 1 1 calc R
H7B H 0.6777 0.2253 0.2133 0.015 Uiso 1 1 calc R
C8 C 0.7813(3) 0.4139(4) 0.0140(3) 0.0114(8) Uani 1 1 d .
H8A H 0.7990 0.5150 0.0309 0.014 Uiso 1 1 calc R
H8B H 0.7120 0.4105 -0.0384 0.014 Uiso 1 1 calc R
C9 C 0.8586(3) 0.3498(4) -0.0564(3) 0.0127(8) Uani 1 1 d .
C10 C 0.8054(3) 0.4425(4) 0.2357(3) 0.0125(8) Uani 1 1 d .
H10A H 0.7858 0.4026 0.3096 0.015 Uiso 1 1 calc R
H10B H 0.7670 0.5322 0.2153 0.015 Uiso 1 1 calc R
C11 C 0.9214(3) 0.4729(4) 0.2611(3) 0.0107(8) Uani 1 1 d .
O1W O 0.8664(2) 0.7491(3) 0.5113(3) 0.0219(7) Uani 1 1 d D
H1W H 0.9315(10) 0.734(5) 0.527(4) 0.026 Uiso 1 1 d D
H2W H 0.851(3) 0.664(2) 0.528(4) 0.026 Uiso 1 1 d D

loop_
_atom_site_aniso_label
_atom_site_aniso_U_11
_atom_site_aniso_U_22
_atom_site_aniso_U_33
_atom_site_aniso_U_23
_atom_site_aniso_U_13
_atom_site_aniso_U_12
Mn1 0.0087(3) 0.0091(3) 0.0109(3) 0.0005(2) 0.0008(2) -0.0003(2)
Na1 0.0177(9) 0.0176(9) 0.0290(9) -0.0020(7) 0.0061(7) -0.0036(7)
O1 0.035(2) 0.036(2) 0.0336(19) -0.0112(16) -0.0182(15) -0.0079(16)
O2 0.0192(17) 0.0240(18) 0.0303(17) 0.0065(14) -0.0027(13) -0.0012(13)
O3 0.0140(15) 0.0155(15) 0.0204(14) -0.0030(11) 0.0034(11) -0.0027(11)
O4 0.0123(14) 0.0161(15) 0.0147(13) 0.0019(11) 0.0022(11) 0.0044(11)
O5 0.0183(15) 0.0173(15) 0.0110(13) 0.0037(11) 0.0035(11) 0.0035(11)
O6 0.0098(14) 0.0130(15) 0.0167(13) -0.0006(11) 0.0020(10) -0.0006(10)
O7 0.0137(15) 0.0169(15) 0.0227(15) -0.0080(12) 0.0042(11) -0.0062(11)
N1 0.019(2) 0.021(2) 0.0218(18) 0.0020(15) -0.0041(14) -0.0093(15)
N2 0.0117(16) 0.0127(16) 0.0088(14) -0.0018(13) 0.0028(12) -0.0049(13)
C1 0.014(2) 0.025(2) 0.0123(18) 0.0001(16) -0.0014(15) -0.0117(17)
C2 0.020(2) 0.023(2) 0.0129(19) -0.0067(16) 0.0048(16) -0.0137(17)
C3 0.018(2) 0.015(2) 0.0180(19) -0.0031(16) 0.0104(16) -0.0076(16)
C4 0.012(2) 0.0121(19) 0.0160(18) -0.0033(15) 0.0066(15) -0.0062(15)
C5 0.013(2) 0.018(2) 0.0123(17) -0.0007(16) 0.0050(14) -0.0035(16)
C6 0.013(2) 0.014(2) 0.0162(19) 0.0001(15) 0.0040(15) -0.0028(15)
C7 0.011(2) 0.0116(19) 0.0141(18) -0.0017(15) 0.0024(14) -0.0002(15)
C8 0.012(2) 0.011(2) 0.0111(17) 0.0012(14) 0.0007(14) 0.0000(15)
C9 0.011(2) 0.013(2) 0.0129(17) -0.0034(15) -0.0022(14) -0.0046(15)
C10 0.013(2) 0.0107(19) 0.0146(18) 0.0000(15) 0.0036(15) 0.0001(15)
C11 0.0104(19) 0.012(2) 0.0098(17) 0.0002(14) 0.0018(14) -0.0031(14)
O1W 0.0149(16) 0.0191(17) 0.0313(17) 0.0011(14) 0.0037(13) 0.0020(13)

loop_
_atom_type_symbol
_atom_type_description
_atom_type_scat_dispersion_real
_atom_type_scat_dispersion_imag
_atom_type_scat_source
C C 0.0033 0.0016 'International Tables Vol C Tables 4.2.6.8 and 6.1.1.4'
H H 0.0000 0.0000 'International Tables Vol C Tables 4.2.6.8 and 6.1.1.4'
N N 0.0061 0.0033 'International Tables Vol C Tables 4.2.6.8 and 6.1.1.4'
O O 0.0106 0.0060 'International Tables Vol C Tables 4.2.6.8 and 6.1.1.4'
Mn Mn 0.3368 0.7283 'International Tables Vol C Tables 4.2.6.8 and 6.1.1.4'
Na Na 0.0362 0.0249 'International Tables Vol C Tables 4.2.6.8 and 6.1.1.4'

loop_
_geom_angle_atom_site_label_1
_geom_angle_atom_site_label_2
_geom_angle_atom_site_label_3
_geom_angle
_geom_angle_site_symmetry_1
_geom_angle_site_symmetry_3
O7 Mn1 O3 116.55(11) 2_745 .
O7 Mn1 O5 98.63(10) 2_745 4_566
O3 Mn1 O5 85.20(10) . 4_566
O7 Mn1 O4 88.64(10) 2_745 .
O3 Mn1 O4 89.21(10) . .
O5 Mn1 O4 172.27(10) 4_566 .
O7 Mn1 N2 151.74(11) 2_745 .
O3 Mn1 N2 87.93(11) . .
O5 Mn1 N2 97.25(10) 4_566 .
O4 Mn1 N2 77.18(10) . .
O7 Mn1 O6 81.00(10) 2_745 .
O3 Mn1 O6 161.41(10) . .
O5 Mn1 O6 98.70(10) 4_566 .
O4 Mn1 O6 84.97(10) . .
N2 Mn1 O6 73.58(10) . .
O7 Mn1 Na1 85.42(8) 2_745 1_545
O3 Mn1 Na1 55.56(8) . 1_545
O5 Mn1 Na1 43.27(8) 4_566 1_545
O4 Mn1 Na1 135.68(8) . 1_545
N2 Mn1 Na1 121.72(8) . 1_545
O6 Mn1 Na1 136.79(7) . 1_545
O7 Mn1 Na1 43.78(8) 2_745 2_745
O3 Mn1 Na1 152.29(8) . 2_745
O5 Mn1 Na1 113.89(7) 4_566 2_745
O4 Mn1 Na1 73.25(7) . 2_745
N2 Mn1 Na1 108.14(8) . 2_745
O6 Mn1 Na1 40.35(7) . 2_745
Na1 Mn1 Na1 125.27(3) 1_545 2_745
O6 Na1 O5 80.56(10) 2_755 4_576
O6 Na1 O1W 107.12(11) 2_755 .
O5 Na1 O1W 96.57(11) 4_576 .
O6 Na1 O7 69.88(10) 2_755 .
O5 Na1 O7 144.73(11) 4_576 .
O1W Na1 O7 75.06(10) . .
O6 Na1 O2 142.16(11) 2_755 3_665
O5 Na1 O2 112.01(11) 4_576 3_665
O1W Na1 O2 106.59(11) . 3_665
O7 Na1 O2 103.18(11) . 3_665
O6 Na1 O3 84.80(9) 2_755 1_565
O5 Na1 O3 65.79(9) 4_576 1_565
O1W Na1 O3 157.33(11) . 1_565
O7 Na1 O3 127.58(10) . 1_565
O2 Na1 O3 70.12(9) 3_665 1_565
O6 Na1 O1 150.66(12) 2_755 3_665
O5 Na1 O1 73.64(10) 4_576 3_665
O1W Na1 O1 89.75(11) . 3_665
O7 Na1 O1 138.97(11) . 3_665
O2 Na1 O1 44.54(9) 3_665 3_665
O3 Na1 O1 72.12(9) 1_565 3_665
O6 Na1 Mn1 61.87(7) 2_755 1_565
O5 Na1 Mn1 37.70(6) 4_576 1_565
O1W Na1 Mn1 131.89(9) . 1_565
O7 Na1 Mn1 129.54(8) . 1_565
O2 Na1 Mn1 105.64(8) 3_665 1_565
O3 Na1 Mn1 37.61(6) 1_565 1_565
O1 Na1 Mn1 88.93(9) 3_665 1_565
O6 Na1 Mn1 38.19(7) 2_755 2_755
O5 Na1 Mn1 111.33(8) 4_576 2_755
O1W Na1 Mn1 81.39(8) . 2_755
O7 Na1 Mn1 34.23(6) . 2_755
O2 Na1 Mn1 134.50(9) 3_665 2_755
O3 Na1 Mn1 117.47(7) 1_565 2_755
O1 Na1 Mn1 170.22(9) 3_665 2_755
Mn1 Na1 Mn1 100.06(4) 1_565 2_755
N1 O1 Na1 88.9(3) . 3_665
N1 O2 Na1 102.2(2) . 3_665
C4 O3 Mn1 126.5(2) . .
C4 O3 Na1 135.4(2) . 1_545
Mn1 O3 Na1 86.83(9) . 1_545
C9 O4 Mn1 117.8(2) . .
C9 O5 Mn1 132.9(2) . 4_565
C9 O5 Na1 127.7(2) . 4_575
Mn1 O5 Na1 99.03(10) 4_565 4_575
C11 O6 Mn1 114.2(2) . .
C11 O6 Na1 142.6(2) . 2_745
Mn1 O6 Na1 101.46(11) . 2_745
C11 O7 Mn1 121.8(2) . 2_755
C11 O7 Na1 131.5(2) . .
Mn1 O7 Na1 102.00(11) 2_755 .
O1 N1 O2 121.5(4) . .
O1 N1 C1 118.9(4) . .
O2 N1 C1 119.6(3) . .
C10 N2 C7 109.0(3) . .
C10 N2 C8 109.8(3) . .
C7 N2 C8 112.9(3) . .
C10 N2 Mn1 105.5(2) . .
C7 N2 Mn1 109.2(2) . .
C8 N2 Mn1 110.1(2) . .
C6 C1 C2 120.8(4) . .
C6 C1 N1 119.2(4) . .
C2 C1 N1 119.9(3) . .
C3 C2 C1 119.3(4) . .
C2 C3 C4 121.7(4) . .
O3 C4 C3 120.3(4) . .
O3 C4 C5 122.5(3) . .
C3 C4 C5 117.2(4) . .
C6 C5 C4 120.1(3) . .
C6 C5 C7 118.7(3) . .
C4 C5 C7 121.1(3) . .
C1 C6 C5 120.8(4) . .
N2 C7 C5 113.1(3) . .
N2 C8 C9 114.5(3) . .
O4 C9 O5 125.1(4) . .
O4 C9 C8 120.1(3) . .
O5 C9 C8 114.9(3) . .
N2 C10 C11 110.6(3) . .
O6 C11 O7 126.3(4) . .
O6 C11 C10 118.0(3) . .
O7 C11 C10 115.6(3) . .

loop_
_geom_bond_atom_site_label_1
_geom_bond_atom_site_label_2
_geom_bond_distance
_geom_bond_site_symmetry_2
Mn1 O7 2.090(3) 2_745
Mn1 O3 2.158(3) .
Mn1 O5 2.187(3) 4_566
Mn1 O4 2.205(3) .
Mn1 N2 2.256(3) .
Mn1 O6 2.293(3) .
Mn1 Na1 3.5313(18) 1_545
Mn1 Na1 3.6342(18) 2_745
Na1 O6 2.401(3) 2_755
Na1 O5 2.451(3) 4_576
Na1 O1W 2.474(3) .
Na1 O7 2.571(3) .
Na1 O2 2.684(3) 3_665
Na1 O3 2.917(3) 1_565
Na1 O1 2.963(4) 3_665
Na1 Mn1 3.5313(18) 1_565
Na1 Mn1 3.6342(18) 2_755
O1 N1 1.231(4) .
O1 Na1 2.963(4) 3_665
O2 N1 1.240(5) .
O2 Na1 2.684(3) 3_665
O3 C4 1.309(5) .
O3 Na1 2.917(3) 1_545
O4 C9 1.251(5) .
O5 C9 1.264(4) .
O5 Mn1 2.187(3) 4_565
O5 Na1 2.451(3) 4_575
O6 C11 1.254(4) .
O6 Na1 2.401(3) 2_745
O7 C11 1.257(5) .
O7 Mn1 2.090(3) 2_755
N1 C1 1.443(5) .
N2 C10 1.473(5) .
N2 C7 1.488(5) .
N2 C8 1.498(4) .
C1 C6 1.380(5) .
C1 C2 1.396(6) .
C2 C3 1.374(6) .
C3 C4 1.423(5) .
C4 C5 1.432(5) .
C5 C6 1.381(5) .
C5 C7 1.506(5) .
C8 C9 1.519(5) .
C10 C11 1.522(5) .

loop_
_geom_hbond_atom_site_label_D
_geom_hbond_atom_site_label_H
_geom_hbond_atom_site_label_A
_geom_hbond_distance_DH
_geom_hbond_distance_HA
_geom_hbond_distance_DA
_geom_hbond_angle_DHA
_geom_hbond_site_symmetry_A
O1W H2W O3 0.848(10) 2.080(16) 2.906(4) 165(4) 4_566
O1W H1W O4 0.849(10) 2.086(19) 2.900(4) 161(4) 2_755
